data_7032559
loop_
_publ_author_name
'Chen, Hui'
'Ma, Cheng-Bing'
'Hu, Ming-Qiang'
'Wen, Hui-Min'
'Chen, Chang-Neng'

_publ_section_title
;
 A family of novel Mn3Ln4 clusters displaying single-molecule magnet
 behavior.
;
_journal_issue 44
_journal_name_full 'Dalton transactions (Cambridge, England : 2003)'
_journal_page_first 16737
_journal_page_last 16744
_journal_paper_doi 10.1039/c4dt01816h
_journal_volume 43
_journal_year 2014
_chemical_formula_sum 'C94 H135 Mn3 N13 O34 Y4'
_chemical_formula_weight 2511.61
_chemical_name_systematic
; 
 ? 
;
_space_group_IT_number 2
_symmetry_cell_setting triclinic
_symmetry_space_group_name_Hall '-P 1'
_symmetry_space_group_name_H-M 'P -1'
_atom_sites_solution_hydrogens geom
_atom_sites_solution_primary direct
_atom_sites_solution_secondary difmap
_audit_creation_method SHELXL-97
_cell_angle_alpha 65.226(5)
_cell_angle_beta 70.403(4)
_cell_angle_gamma 67.618(4)
_cell_formula_units_Z 1
_cell_length_a 12.5114(5)
_cell_length_b 16.2168(9)
_cell_length_c 16.7501(9)
_cell_measurement_reflns_used 8280
_cell_measurement_temperature 100.0(0)
_cell_measurement_theta_max 72.7710
_cell_measurement_theta_min 3.9800
_cell_volume 2790.0(3)
_computing_cell_refinement 'CrysAlisPro, Agilent Technologies, Version 1.171.36.28'
_computing_data_collection 'CrysAlisPro, Agilent Technologies, Version 1.171.36.28'
_computing_data_reduction 'CrysAlisPro, Agilent Technologies, Version 1.171.36.28'
_computing_structure_refinement 'SHELXL-97 (Sheldrick, 1997)'
_computing_structure_solution 'SHELXS-97 (Sheldrick, 1990)'
_diffrn_ambient_temperature 100.0(0)
_diffrn_detector_area_resol_mean 10.5594
_diffrn_measured_fraction_theta_full 0.968
_diffrn_measured_fraction_theta_max 0.968
_diffrn_measurement_device_type 'SuperNova, Dual, Cu at zero, Atlas'
_diffrn_measurement_method '\w scans'
_diffrn_radiation_monochromator graphite
_diffrn_radiation_source 'fine-focus sealed tube'
_diffrn_radiation_type CuK\a
_diffrn_radiation_wavelength 1.54184
_diffrn_reflns_av_R_equivalents 0.0363
_diffrn_reflns_av_sigmaI/netI 0.0508
_diffrn_reflns_limit_h_max 15
_diffrn_reflns_limit_h_min -7
_diffrn_reflns_limit_k_max 20
_diffrn_reflns_limit_k_min -19
_diffrn_reflns_limit_l_max 20
_diffrn_reflns_limit_l_min -19
_diffrn_reflns_number 19776
_diffrn_reflns_theta_full 73.32
_diffrn_reflns_theta_max 73.32
_diffrn_reflns_theta_min 3.13
_exptl_absorpt_coefficient_mu 6.045
_exptl_absorpt_correction_T_max 1.00000
_exptl_absorpt_correction_T_min 0.72865
_exptl_absorpt_correction_type multi-scan
_exptl_absorpt_process_details
;
CrysAlisPro, Agilent Technologies,
Version 1.171.36.28 (release 01-02-2013 CrysAlis171 .NET)
(compiled Feb  1 2013,16:14:44)
Empirical absorption correction using spherical harmonics,
 implemented in SCALE3 ABSPACK scaling algorithm.
;
_exptl_crystal_colour black
_exptl_crystal_density_diffrn 1.538
_exptl_crystal_density_method 'not measured'
_exptl_crystal_description prism
_exptl_crystal_F_000 1329
_exptl_crystal_size_max 0.22
_exptl_crystal_size_mid 0.12
_exptl_crystal_size_min 0.08
_platon_squeeze_details
;
;
_refine_diff_density_max 1.532
_refine_diff_density_min -1.013
_refine_diff_density_rms 0.107
_refine_ls_extinction_method none
_refine_ls_goodness_of_fit_ref 1.064
_refine_ls_hydrogen_treatment constr
_refine_ls_matrix_type full
_refine_ls_number_parameters 641
_refine_ls_number_reflns 10858
_refine_ls_number_restraints 35
_refine_ls_restrained_S_all 1.079
_refine_ls_R_factor_all 0.0609
_refine_ls_R_factor_gt 0.0507
_refine_ls_shift/su_max 0.001
_refine_ls_shift/su_mean 0.000
_refine_ls_structure_factor_coef Fsqd
_refine_ls_weighting_details 'calc w=1/[\s^2^(Fo^2^)+(0.0769P)^2^+3.5459P] where P=(Fo^2^+2Fc^2^)/3'
_refine_ls_weighting_scheme calc
_refine_ls_wR_factor_gt 0.1382
_refine_ls_wR_factor_ref 0.1449
_reflns_number_gt 9060
_reflns_number_total 10858
_reflns_threshold_expression >2sigma(I)
_cod_data_source_file c4dt01816h8.cif
_cod_data_source_block 3
_cod_depositor_comments 'Adding full bibliography for 7032557--7032559.cif.'
_cod_original_cell_volume 2790.0(2)
_cod_original_sg_symbol_H-M P-1
_cod_database_code 7032559

loop_
_symmetry_equiv_pos_as_xyz
'x, y, z'
'-x, -y, -z'

loop_
_atom_site_label
_atom_site_type_symbol
_atom_site_fract_x
_atom_site_fract_y
_atom_site_fract_z
_atom_site_U_iso_or_equiv
_atom_site_adp_type
_atom_site_occupancy
_atom_site_symmetry_multiplicity
_atom_site_calc_flag
_atom_site_refinement_flags
Y1 Y 0.20359(3) 0.13166(2) 0.35830(2) 0.02796(11) Uani 1 1 d .
Y2 Y 0.31104(3) 0.26904(3) 0.13347(2) 0.03047(11) Uani 1 1 d .
Mn1 Mn 0.09700(5) 0.18980(4) 0.17072(4) 0.02485(14) Uani 1 1 d .
Mn2 Mn 0.0000 0.0000 0.5000 0.0328(2) Uani 1 2 d S
O1 O 0.0664(3) -0.1261(3) 0.4617(2) 0.0456(8) Uani 1 1 d .
O2 O 0.0536(3) 0.2130(2) 0.44141(19) 0.0333(6) Uani 1 1 d .
O3 O 0.2409(3) 0.0895(3) 0.5591(2) 0.0484(9) Uani 1 1 d .
H3 H 0.2014 0.0595 0.5585 0.073 Uiso 1 1 calc R
O4 O 0.3399(2) 0.2176(2) 0.28176(19) 0.0316(6) Uani 1 1 d .
O5 O 0.4750(3) 0.3078(2) 0.1428(2) 0.0385(7) Uani 1 1 d .
O6 O 0.2227(3) 0.4096(2) 0.1558(2) 0.0378(7) Uani 1 1 d .
O7 O 0.2740(4) 0.5375(3) 0.0566(2) 0.0530(9) Uani 1 1 d .
O8 O 0.3158(4) 0.4599(3) -0.0618(3) 0.0547(9) Uani 1 1 d .
H8 H 0.2970 0.4849 -0.0236 0.082 Uiso 1 1 calc R
O9 O 0.4590(3) 0.1751(3) 0.0696(3) 0.0487(8) Uani 1 1 d .
O10 O 0.6019(3) 0.0028(3) 0.0723(3) 0.0541(9) Uani 1 1 d U
O11 O 0.0131(3) 0.1492(2) -0.0393(2) 0.0396(7) Uani 1 1 d .
O12 O 0.0776(3) 0.1317(2) 0.10255(19) 0.0308(6) Uani 1 1 d .
O13 O 0.0556(3) 0.0790(2) 0.35824(19) 0.0348(7) Uani 1 1 d .
O14 O 0.1093(2) 0.25598(19) 0.24325(18) 0.0272(5) Uani 1 1 d .
O15 O 0.2644(2) 0.12292(19) 0.21351(19) 0.0299(6) Uani 1 1 d .
O16 O 0.1787(3) 0.0021(2) 0.4908(2) 0.0380(7) Uani 1 1 d .
O17 O 0.1782(3) 0.2698(2) 0.06644(18) 0.0315(6) Uani 1 1 d .
N1 N 0.2863(4) 0.1402(3) 0.4706(2) 0.0386(9) Uani 1 1 d .
N2 N 0.3758(4) 0.3651(3) -0.0277(3) 0.0472(10) Uani 1 1 d .
N3 N 0.0224(3) 0.1007(3) 0.2804(2) 0.0317(7) Uani 1 1 d .
N4 N -0.0523(3) 0.3249(3) 0.1344(2) 0.0344(8) Uani 1 1 d .
N5 N 0.3858(4) -0.0090(3) 0.3534(3) 0.0437(9) Uani 1 1 d .
C1 C 0.0279(5) -0.1966(4) 0.4910(4) 0.0525(10) Uani 1 1 d U
C2 C 0.0829(6) -0.2666(5) 0.4399(4) 0.0609(10) Uani 1 1 d U
C3 C 0.0420(8) -0.3554(5) 0.4918(5) 0.0845(16) Uani 1 1 d U
H3A H 0.0820 -0.3939 0.5408 0.127 Uiso 1 1 calc R
H3B H 0.0599 -0.3904 0.4526 0.127 Uiso 1 1 calc R
H3C H -0.0417 -0.3381 0.5149 0.127 Uiso 1 1 calc R
C4 C 0.2146(6) -0.2925(5) 0.4220(5) 0.0708(13) Uani 1 1 d U
H4A H 0.2405 -0.2368 0.3855 0.106 Uiso 1 1 calc R
H4B H 0.2480 -0.3377 0.3911 0.106 Uiso 1 1 calc R
H4C H 0.2400 -0.3195 0.4780 0.106 Uiso 1 1 calc R
C5 C 0.0423(7) -0.2170(6) 0.3510(5) 0.0781(14) Uani 1 1 d U
H5A H -0.0419 -0.2043 0.3622 0.117 Uiso 1 1 calc R
H5B H 0.0800 -0.2568 0.3144 0.117 Uiso 1 1 calc R
H5C H 0.0631 -0.1585 0.3202 0.117 Uiso 1 1 calc R
C6 C 0.3375(4) 0.1960(3) 0.4677(3) 0.0400(10) Uani 1 1 d .
H6 H 0.3359 0.2004 0.5217 0.048 Uiso 1 1 calc R
C7 C 0.3986(4) 0.2535(3) 0.3849(3) 0.0385(10) Uani 1 1 d .
C8 C 0.4603(5) 0.3043(4) 0.3945(4) 0.0458(11) Uani 1 1 d .
H8A H 0.4593 0.3003 0.4518 0.055 Uiso 1 1 calc R
C9 C 0.5226(5) 0.3603(4) 0.3199(4) 0.0506(13) Uani 1 1 d .
H9 H 0.5605 0.3954 0.3271 0.061 Uiso 1 1 calc R
C10 C 0.5281(4) 0.3636(4) 0.2349(4) 0.0466(12) Uani 1 1 d .
H10 H 0.5701 0.4006 0.1846 0.056 Uiso 1 1 calc R
C11 C 0.4707(4) 0.3115(3) 0.2252(3) 0.0375(10) Uani 1 1 d .
C12 C 0.4010(4) 0.2582(3) 0.2986(3) 0.0361(9) Uani 1 1 d .
C13 C 0.5709(5) 0.3350(5) 0.0706(4) 0.0590(15) Uani 1 1 d .
H13A H 0.5776 0.3154 0.0221 0.089 Uiso 1 1 calc R
H13B H 0.6434 0.3052 0.0919 0.089 Uiso 1 1 calc R
H13C H 0.5557 0.4025 0.0499 0.089 Uiso 1 1 calc R
C14 C 0.2307(4) 0.4924(3) 0.1343(3) 0.0358(9) Uani 1 1 d .
C15 C 0.1807(4) 0.5408(3) 0.2053(3) 0.0405(10) Uani 1 1 d .
C16 C 0.0516(4) 0.5960(4) 0.1979(4) 0.0453(11) Uani 1 1 d .
H16A H 0.0497 0.6436 0.1395 0.068 Uiso 1 1 calc R
H16B H 0.0149 0.6255 0.2433 0.068 Uiso 1 1 calc R
H16C H 0.0097 0.5532 0.2062 0.068 Uiso 1 1 calc R
C17 C 0.2508(5) 0.6094(4) 0.1851(4) 0.0519(13) Uani 1 1 d .
H17A H 0.3317 0.5747 0.1884 0.078 Uiso 1 1 calc R
H17B H 0.2174 0.6416 0.2285 0.078 Uiso 1 1 calc R
H17C H 0.2473 0.6549 0.1259 0.078 Uiso 1 1 calc R
C18 C 0.1838(5) 0.4701(4) 0.3005(3) 0.0485(12) Uani 1 1 d .
H18A H 0.1507 0.4213 0.3100 0.073 Uiso 1 1 calc R
H18B H 0.1386 0.5022 0.3434 0.073 Uiso 1 1 calc R
H18C H 0.2642 0.4423 0.3081 0.073 Uiso 1 1 calc R
C19 C 0.4510(5) 0.3361(4) -0.0929(4) 0.0499(12) Uani 1 1 d .
H19 H 0.4533 0.3808 -0.1503 0.060 Uiso 1 1 calc R
C20 C 0.5313(5) 0.2424(4) -0.0864(4) 0.0528(13) Uani 1 1 d .
C21 C 0.6132(6) 0.2306(5) -0.1652(4) 0.0642(17) Uani 1 1 d .
H21 H 0.6132 0.2818 -0.2185 0.077 Uiso 1 1 calc R
C22 C 0.6904(7) 0.1473(5) -0.1642(5) 0.074(2) Uani 1 1 d .
H22 H 0.7435 0.1407 -0.2170 0.089 Uiso 1 1 calc R
C23 C 0.6931(5) 0.0676(5) -0.0834(5) 0.0599(15) Uani 1 1 d .
H23 H 0.7504 0.0106 -0.0835 0.072 Uiso 1 1 calc R
C24 C 0.6121(4) 0.0739(4) -0.0054(3) 0.0421(10) Uani 1 1 d .
C25 C 0.5303(4) 0.1662(4) -0.0045(4) 0.0454(11) Uani 1 1 d .
C26 C 0.6728(7) -0.0909(5) 0.0713(5) 0.0708(17) Uani 1 1 d U
H26A H 0.6590 -0.1032 0.0248 0.106 Uiso 1 1 calc R
H26B H 0.6517 -0.1367 0.1284 0.106 Uiso 1 1 calc R
H26C H 0.7549 -0.0952 0.0599 0.106 Uiso 1 1 calc R
C27 C -0.0123(5) 0.1485(4) -0.1162(3) 0.0469(12) Uani 1 1 d .
H27A H 0.0475 0.1666 -0.1682 0.070 Uiso 1 1 calc R
H27B H -0.0880 0.1923 -0.1257 0.070 Uiso 1 1 calc R
H27C H -0.0134 0.0860 -0.1062 0.070 Uiso 1 1 calc R
C28 C -0.0575(4) 0.1174(3) 0.0422(3) 0.0361(9) Uani 1 1 d .
C29 C -0.1604(5) 0.0971(4) 0.0543(3) 0.0470(12) Uani 1 1 d .
H29 H -0.1865 0.1060 0.0046 0.056 Uiso 1 1 calc R
C30 C -0.2257(5) 0.0631(5) 0.1412(4) 0.0556(14) Uani 1 1 d .
H30 H -0.2948 0.0492 0.1489 0.067 Uiso 1 1 calc R
C31 C -0.1889(5) 0.0502(4) 0.2150(3) 0.0504(13) Uani 1 1 d .
H31 H -0.2321 0.0264 0.2724 0.060 Uiso 1 1 calc R
C32 C -0.0859(4) 0.0728(3) 0.2040(3) 0.0374(10) Uani 1 1 d .
C33 C -0.0194(4) 0.1074(3) 0.1176(3) 0.0309(8) Uani 1 1 d .
C34 C -0.0496(4) 0.0598(3) 0.2832(3) 0.0371(10) Uani 1 1 d .
H34 H -0.0797 0.0200 0.3384 0.045 Uiso 1 1 calc R
C35 C 0.0071(4) 0.3324(3) 0.2550(3) 0.0328(8) Uani 1 1 d .
H35A H 0.0260 0.3728 0.2745 0.039 Uiso 1 1 calc R
H35B H -0.0553 0.3077 0.3010 0.039 Uiso 1 1 calc R
C36 C -0.0344(5) 0.3891(4) 0.1677(3) 0.0441(11) Uani 1 1 d .
H36A H -0.1079 0.4373 0.1771 0.053 Uiso 1 1 calc R
H36B H 0.0240 0.4202 0.1236 0.053 Uiso 1 1 calc R
C37 C -0.0183(5) 0.3525(4) 0.0350(3) 0.0485(12) Uani 1 1 d .
H37A H -0.0614 0.4178 0.0086 0.058 Uiso 1 1 calc R
H37B H -0.0401 0.3134 0.0157 0.058 Uiso 1 1 calc R
C38 C 0.1114(4) 0.3416(3) 0.0020(3) 0.0393(10) Uani 1 1 d .
H38A H 0.1378 0.3261 -0.0528 0.047 Uiso 1 1 calc R
H38B H 0.1260 0.4014 -0.0124 0.047 Uiso 1 1 calc R
C39 C -0.1728(4) 0.3177(4) 0.1669(4) 0.0512(13) Uani 1 1 d .
H39A H -0.1806 0.2740 0.1458 0.077 Uiso 1 1 calc R
H39B H -0.2265 0.3788 0.1449 0.077 Uiso 1 1 calc R
H39C H -0.1908 0.2955 0.2314 0.077 Uiso 1 1 calc R
C40 C 0.3342(4) 0.0306(3) 0.2082(3) 0.0394(10) Uani 1 1 d .
H40A H 0.3676 0.0348 0.1458 0.047 Uiso 1 1 calc R
H40B H 0.2846 -0.0119 0.2342 0.047 Uiso 1 1 calc R
C41 C 0.4312(5) -0.0071(4) 0.2583(4) 0.0494(12) Uani 1 1 d .
H41A H 0.4753 -0.0707 0.2576 0.059 Uiso 1 1 calc R
H41B H 0.4851 0.0320 0.2278 0.059 Uiso 1 1 calc R
C42 C 0.4837(5) -0.0122(4) 0.3861(5) 0.0572(14) Uani 1 1 d .
H42A H 0.5037 0.0467 0.3549 0.086 Uiso 1 1 calc R
H42B H 0.5513 -0.0631 0.3752 0.086 Uiso 1 1 calc R
H42C H 0.4596 -0.0221 0.4494 0.086 Uiso 1 1 calc R
C43 C 0.3411(5) -0.0925(4) 0.4102(4) 0.0517(13) Uani 1 1 d .
H43A H 0.4074 -0.1490 0.4187 0.062 Uiso 1 1 calc R
H43B H 0.2924 -0.0984 0.3795 0.062 Uiso 1 1 calc R
C44 C 0.2694(5) -0.0852(4) 0.5007(4) 0.0502(13) Uani 1 1 d .
H44A H 0.2342 -0.1373 0.5331 0.060 Uiso 1 1 calc R
H44B H 0.3209 -0.0898 0.5356 0.060 Uiso 1 1 calc R

loop_
_atom_site_aniso_label
_atom_site_aniso_U_11
_atom_site_aniso_U_22
_atom_site_aniso_U_33
_atom_site_aniso_U_23
_atom_site_aniso_U_13
_atom_site_aniso_U_12
Y1 0.03058(19) 0.03137(18) 0.02283(17) -0.00156(13) -0.00723(13) -0.01664(14)
Y2 0.03032(19) 0.0399(2) 0.02343(17) -0.00911(14) 0.00244(13) -0.02082(15)
Mn1 0.0256(3) 0.0295(3) 0.0191(3) -0.0041(2) -0.0026(2) -0.0135(2)
Mn2 0.0447(5) 0.0394(5) 0.0206(4) -0.0019(4) -0.0057(4) -0.0284(4)
O1 0.062(2) 0.0508(19) 0.0317(16) -0.0124(14) 0.0041(15) -0.0372(17)
O2 0.0396(16) 0.0404(16) 0.0214(13) -0.0062(12) -0.0029(12) -0.0203(13)
O3 0.066(2) 0.063(2) 0.0257(15) 0.0046(15) -0.0159(15) -0.0447(19)
O4 0.0283(14) 0.0417(16) 0.0288(14) -0.0067(12) -0.0075(11) -0.0184(12)
O5 0.0308(15) 0.0505(18) 0.0369(16) -0.0139(14) 0.0047(13) -0.0252(14)
O6 0.0415(17) 0.0354(16) 0.0348(16) -0.0048(13) -0.0046(13) -0.0198(14)
O7 0.073(2) 0.0482(19) 0.0372(18) -0.0077(16) 0.0047(17) -0.0380(19)
O8 0.062(2) 0.055(2) 0.0411(19) -0.0078(17) -0.0069(17) -0.0217(19)
O9 0.0372(17) 0.060(2) 0.050(2) -0.0279(18) 0.0070(15) -0.0175(16)
O10 0.046(2) 0.060(2) 0.057(2) -0.0239(19) -0.0086(17) -0.0118(17)
O11 0.0512(18) 0.0487(18) 0.0254(14) -0.0103(13) -0.0079(13) -0.0234(15)
O12 0.0330(14) 0.0380(15) 0.0247(13) -0.0103(12) -0.0022(11) -0.0172(12)
O13 0.0468(17) 0.0450(17) 0.0196(13) 0.0002(12) -0.0100(12) -0.0300(14)
O14 0.0272(13) 0.0312(13) 0.0223(12) -0.0061(11) -0.0029(10) -0.0125(11)
O15 0.0261(13) 0.0290(14) 0.0324(14) -0.0083(12) -0.0058(11) -0.0079(11)
O16 0.0462(17) 0.0401(16) 0.0300(15) 0.0034(13) -0.0166(13) -0.0239(14)
O17 0.0317(14) 0.0386(15) 0.0219(13) -0.0047(12) -0.0002(11) -0.0183(12)
N1 0.046(2) 0.046(2) 0.0276(18) 0.0029(16) -0.0155(16) -0.0277(18)
N2 0.049(2) 0.055(2) 0.038(2) -0.0052(19) -0.0056(18) -0.028(2)
N3 0.0383(18) 0.0402(19) 0.0200(15) -0.0024(14) -0.0072(13) -0.0223(16)
N4 0.0321(18) 0.0375(19) 0.0297(18) -0.0062(15) -0.0083(14) -0.0098(15)
N5 0.039(2) 0.042(2) 0.044(2) -0.0043(18) -0.0155(18) -0.0100(17)
C1 0.067(2) 0.067(2) 0.0375(18) -0.0236(17) 0.0048(17) -0.0403(19)
C2 0.078(2) 0.072(2) 0.0442(18) -0.0299(17) 0.0073(16) -0.0387(19)
C3 0.109(3) 0.073(3) 0.074(3) -0.041(2) 0.024(3) -0.047(3)
C4 0.080(2) 0.074(3) 0.057(3) -0.030(2) 0.001(2) -0.023(2)
C5 0.092(3) 0.100(3) 0.052(2) -0.042(2) -0.005(2) -0.026(3)
C6 0.046(3) 0.044(2) 0.036(2) -0.0029(19) -0.019(2) -0.021(2)
C7 0.040(2) 0.043(2) 0.037(2) -0.0065(19) -0.0101(19) -0.021(2)
C8 0.048(3) 0.054(3) 0.046(3) -0.011(2) -0.019(2) -0.025(2)
C9 0.048(3) 0.063(3) 0.057(3) -0.019(3) -0.011(2) -0.033(3)
C10 0.037(2) 0.057(3) 0.054(3) -0.020(2) -0.001(2) -0.027(2)
C11 0.028(2) 0.047(2) 0.039(2) -0.011(2) -0.0032(17) -0.0186(19)
C12 0.031(2) 0.042(2) 0.042(2) -0.013(2) -0.0088(18) -0.0177(19)
C13 0.047(3) 0.095(5) 0.046(3) -0.024(3) 0.012(2) -0.049(3)
C14 0.036(2) 0.033(2) 0.034(2) -0.0038(18) -0.0023(18) -0.0184(18)
C15 0.047(3) 0.037(2) 0.040(2) -0.0102(19) -0.007(2) -0.018(2)
C16 0.043(3) 0.044(3) 0.046(3) -0.014(2) -0.007(2) -0.011(2)
C17 0.056(3) 0.049(3) 0.059(3) -0.021(3) -0.003(3) -0.027(2)
C18 0.063(3) 0.045(3) 0.036(2) -0.013(2) -0.007(2) -0.018(2)
C19 0.059(3) 0.056(3) 0.036(2) -0.009(2) -0.001(2) -0.032(3)
C20 0.059(3) 0.061(3) 0.047(3) -0.023(3) 0.007(2) -0.035(3)
C21 0.079(4) 0.073(4) 0.048(3) -0.027(3) 0.016(3) -0.047(4)
C22 0.100(5) 0.073(4) 0.060(4) -0.045(3) 0.037(4) -0.056(4)
C23 0.054(3) 0.071(4) 0.067(4) -0.042(3) 0.005(3) -0.026(3)
C24 0.035(2) 0.057(3) 0.043(3) -0.026(2) -0.0064(19) -0.013(2)
C25 0.039(2) 0.062(3) 0.043(3) -0.023(2) 0.001(2) -0.024(2)
C26 0.076(4) 0.074(4) 0.065(4) -0.027(3) -0.010(3) -0.025(4)
C27 0.067(3) 0.052(3) 0.028(2) -0.014(2) -0.014(2) -0.020(3)
C28 0.041(2) 0.041(2) 0.030(2) -0.0085(18) -0.0106(18) -0.0154(19)
C29 0.057(3) 0.060(3) 0.034(2) -0.006(2) -0.018(2) -0.030(3)
C30 0.059(3) 0.082(4) 0.042(3) -0.012(3) -0.012(2) -0.046(3)
C31 0.055(3) 0.076(4) 0.032(2) -0.008(2) -0.005(2) -0.046(3)
C32 0.044(2) 0.048(3) 0.027(2) -0.0035(18) -0.0100(18) -0.029(2)
C33 0.035(2) 0.035(2) 0.0262(19) -0.0063(16) -0.0092(16) -0.0148(17)
C34 0.048(2) 0.048(2) 0.0220(19) -0.0005(17) -0.0072(18) -0.032(2)
C35 0.033(2) 0.035(2) 0.0258(19) -0.0080(17) -0.0025(16) -0.0113(17)
C36 0.045(3) 0.040(2) 0.042(3) -0.008(2) -0.007(2) -0.015(2)
C37 0.054(3) 0.047(3) 0.036(2) -0.002(2) -0.015(2) -0.014(2)
C38 0.046(2) 0.042(2) 0.0229(19) 0.0000(17) -0.0076(18) -0.016(2)
C39 0.033(2) 0.049(3) 0.059(3) -0.005(2) -0.013(2) -0.010(2)
C40 0.040(2) 0.032(2) 0.043(2) -0.0128(19) -0.007(2) -0.0075(19)
C41 0.038(3) 0.047(3) 0.057(3) -0.018(2) -0.007(2) -0.007(2)
C42 0.041(3) 0.055(3) 0.074(4) -0.013(3) -0.030(3) -0.006(2)
C43 0.055(3) 0.035(2) 0.060(3) -0.005(2) -0.022(3) -0.011(2)
C44 0.059(3) 0.043(3) 0.045(3) 0.005(2) -0.024(2) -0.022(2)

loop_
_atom_type_symbol
_atom_type_description
_atom_type_scat_dispersion_real
_atom_type_scat_dispersion_imag
_atom_type_scat_source
C C 0.0181 0.0091 'International Tables Vol C Tables 4.2.6.8 and 6.1.1.4'
H H 0.0000 0.0000 'International Tables Vol C Tables 4.2.6.8 and 6.1.1.4'
Mn Mn -0.5299 2.8052 'International Tables Vol C Tables 4.2.6.8 and 6.1.1.4'
N N 0.0311 0.0180 'International Tables Vol C Tables 4.2.6.8 and 6.1.1.4'
O O 0.0492 0.0322 'International Tables Vol C Tables 4.2.6.8 and 6.1.1.4'
Y Y -0.2670 2.0244 'International Tables Vol C Tables 4.2.6.8 and 6.1.1.4'

loop_
_geom_angle_atom_site_label_1
_geom_angle_atom_site_label_2
_geom_angle_atom_site_label_3
_geom_angle
_geom_angle_site_symmetry_1
_geom_angle_site_symmetry_3
O2 Y1 O4 107.59(11) . .
O2 Y1 O13 82.70(11) . .
O4 Y1 O13 149.89(10) . .
O2 Y1 O15 140.16(10) . .
O4 Y1 O15 74.24(10) . .
O13 Y1 O15 79.97(10) . .
O2 Y1 O16 82.39(11) . .
O4 Y1 O16 137.31(10) . .
O13 Y1 O16 70.98(10) . .
O15 Y1 O16 124.14(11) . .
O2 Y1 O14 79.99(10) . .
O4 Y1 O14 77.92(9) . .
O13 Y1 O14 76.16(10) . .
O15 Y1 O14 61.15(9) . .
O16 Y1 O14 144.31(10) . .
O2 Y1 N1 72.49(13) . .
O4 Y1 N1 71.43(11) . .
O13 Y1 N1 138.08(11) . .
O15 Y1 N1 139.25(12) . .
O16 Y1 N1 72.62(11) . .
O14 Y1 N1 129.43(11) . .
O2 Y1 N5 148.23(12) . .
O4 Y1 N5 83.24(12) . .
O13 Y1 N5 102.99(13) . .
O15 Y1 N5 71.13(12) . .
O16 Y1 N5 70.52(13) . .
O14 Y1 N5 131.77(12) . .
N1 Y1 N5 83.56(14) . .
O2 Y1 Mn1 103.38(8) . .
O4 Y1 Mn1 94.27(7) . .
O13 Y1 Mn1 55.63(7) . .
O15 Y1 Mn1 38.21(7) . .
O16 Y1 Mn1 124.44(7) . .
O14 Y1 Mn1 34.20(7) . .
N1 Y1 Mn1 162.36(9) . .
N5 Y1 Mn1 105.50(10) . .
O2 Y1 Mn2 68.76(7) . .
O4 Y1 Mn2 172.94(7) . .
O13 Y1 Mn2 36.95(7) . .
O15 Y1 Mn2 112.53(7) . .
O16 Y1 Mn2 37.52(7) . .
O14 Y1 Mn2 106.84(6) . .
N1 Y1 Mn2 101.54(8) . .
N5 Y1 Mn2 96.90(9) . .
Mn1 Y1 Mn2 92.498(13) . .
O2 Y1 Y2 115.87(7) . .
O4 Y1 Y2 40.84(7) . .
O13 Y1 Y2 109.09(7) . .
O15 Y1 Y2 40.86(7) . .
O16 Y1 Y2 161.74(9) . .
O14 Y1 Y2 46.59(6) . .
N1 Y1 Y2 112.02(8) . .
N5 Y1 Y2 92.10(10) . .
Mn1 Y1 Y2 53.542(13) . .
Mn2 Y1 Y2 146.022(12) . .
O9 Y2 O6 150.84(12) . .
O9 Y2 O17 93.56(12) . .
O6 Y2 O17 99.64(11) . .
O9 Y2 O15 78.75(12) . .
O6 Y2 O15 129.90(10) . .
O17 Y2 O15 73.68(10) . .
O9 Y2 O4 104.68(13) . .
O6 Y2 O4 82.92(11) . .
O17 Y2 O4 137.16(9) . .
O15 Y2 O4 72.46(10) . .
O9 Y2 O5 80.21(12) . .
O6 Y2 O5 77.47(11) . .
O17 Y2 O5 156.87(10) . .
O15 Y2 O5 125.90(11) . .
O4 Y2 O5 65.75(10) . .
O9 Y2 N2 72.00(15) . .
O6 Y2 N2 85.33(14) . .
O17 Y2 N2 78.24(12) . .
O15 Y2 N2 137.66(13) . .
O4 Y2 N2 144.12(12) . .
O5 Y2 N2 78.65(12) . .
O9 Y2 O14 135.17(11) . .
O6 Y2 O14 73.98(10) . .
O17 Y2 O14 67.45(9) . .
O15 Y2 O14 57.36(9) . .
O4 Y2 O14 72.46(9) . .
O5 Y2 O14 131.51(10) . .
N2 Y2 O14 135.57(12) . .
O9 Y2 Mn1 102.44(9) . .
O6 Y2 Mn1 103.72(8) . .
O17 Y2 Mn1 36.92(7) . .
O15 Y2 Mn1 43.15(7) . .
O4 Y2 Mn1 100.61(7) . .
O5 Y2 Mn1 166.21(8) . .
N2 Y2 Mn1 115.11(10) . .
O14 Y2 Mn1 39.00(6) . .
O9 Y2 Y1 108.63(10) . .
O6 Y2 Y1 95.20(8) . .
O17 Y2 Y1 98.03(7) . .
O15 Y2 Y1 40.11(7) . .
O4 Y2 Y1 39.56(6) . .
O5 Y2 Y1 105.08(8) . .
N2 Y2 Y1 176.26(10) . .
O14 Y2 Y1 41.50(6) . .
Mn1 Y2 Y1 61.170(14) . .
O12 Mn1 O17 92.19(12) . .
O12 Mn1 N3 87.95(13) . .
O17 Mn1 N3 176.41(15) . .
O12 Mn1 O14 177.08(12) . .
O17 Mn1 O14 88.25(12) . .
N3 Mn1 O14 91.79(13) . .
O12 Mn1 O15 112.89(12) . .
O17 Mn1 O15 86.09(12) . .
N3 Mn1 O15 90.55(13) . .
O14 Mn1 O15 70.02(11) . .
O12 Mn1 N4 96.58(13) . .
O17 Mn1 N4 78.31(13) . .
N3 Mn1 N4 105.24(14) . .
O14 Mn1 N4 80.68(13) . .
O15 Mn1 N4 147.15(12) . .
O12 Mn1 Y2 126.97(9) . .
O17 Mn1 Y2 45.81(9) . .
N3 Mn1 Y2 131.87(10) . .
O14 Mn1 Y2 54.98(8) . .
O15 Mn1 Y2 48.41(7) . .
N4 Mn1 Y2 102.37(9) . .
O12 Mn1 Y1 140.22(9) . .
O17 Mn1 Y1 111.01(9) . .
N3 Mn1 Y1 66.94(10) . .
O14 Mn1 Y1 41.85(8) . .
O15 Mn1 Y1 41.76(8) . .
N4 Mn1 Y1 118.94(10) . .
Y2 Mn1 Y1 65.287(14) . .
O1 Mn2 O1 180.00(16) 2_556 .
O1 Mn2 O13 92.70(12) 2_556 .
O1 Mn2 O13 87.30(12) . .
O1 Mn2 O13 87.30(12) 2_556 2_556
O1 Mn2 O13 92.70(12) . 2_556
O13 Mn2 O13 180.00(18) . 2_556
O1 Mn2 O16 92.92(13) 2_556 2_556
O1 Mn2 O16 87.08(13) . 2_556
O13 Mn2 O16 103.61(11) . 2_556
O13 Mn2 O16 76.39(11) 2_556 2_556
O1 Mn2 O16 87.08(13) 2_556 .
O1 Mn2 O16 92.92(13) . .
O13 Mn2 O16 76.39(11) . .
O13 Mn2 O16 103.61(11) 2_556 .
O16 Mn2 O16 180.0(2) 2_556 .
O1 Mn2 Y1 103.39(8) 2_556 2_556
O1 Mn2 Y1 76.61(8) . 2_556
O13 Mn2 Y1 140.49(7) . 2_556
O13 Mn2 Y1 39.51(7) 2_556 2_556
O16 Mn2 Y1 40.73(7) 2_556 2_556
O16 Mn2 Y1 139.27(7) . 2_556
O1 Mn2 Y1 76.61(8) 2_556 .
O1 Mn2 Y1 103.39(8) . .
O13 Mn2 Y1 39.51(7) . .
O13 Mn2 Y1 140.49(7) 2_556 .
O16 Mn2 Y1 139.27(7) 2_556 .
O16 Mn2 Y1 40.73(7) . .
Y1 Mn2 Y1 180.000(10) 2_556 .
C1 O1 Mn2 130.3(3) . .
C1 O2 Y1 137.8(3) 2_556 .
C12 O4 Y1 139.3(3) . .
C12 O4 Y2 119.0(3) . .
Y1 O4 Y2 99.61(10) . .
C11 O5 C13 116.3(4) . .
C11 O5 Y2 116.2(2) . .
C13 O5 Y2 127.3(3) . .
C14 O6 Y2 145.2(3) . .
C25 O9 Y2 146.2(4) . .
C24 O10 C26 116.8(5) . .
C28 O11 C27 117.4(4) . .
C33 O12 Mn1 123.7(3) . .
N3 O13 Mn2 135.3(2) . .
N3 O13 Y1 121.1(2) . .
Mn2 O13 Y1 103.54(11) . .
C35 O14 Mn1 113.4(2) . .
C35 O14 Y1 126.3(2) . .
Mn1 O14 Y1 103.95(12) . .
C35 O14 Y2 126.7(2) . .
Mn1 O14 Y2 86.02(10) . .
Y1 O14 Y2 91.91(9) . .
C40 O15 Mn1 120.2(3) . .
C40 O15 Y1 114.7(3) . .
Mn1 O15 Y1 100.02(11) . .
C40 O15 Y2 128.4(3) . .
Mn1 O15 Y2 88.44(10) . .
Y1 O15 Y2 99.03(11) . .
C44 O16 Mn2 117.2(3) . .
C44 O16 Y1 118.8(3) . .
Mn2 O16 Y1 101.75(12) . .
C38 O17 Mn1 117.6(3) . .
C38 O17 Y2 133.3(3) . .
Mn1 O17 Y2 97.26(12) . .
C6 N1 O3 112.0(4) . .
C6 N1 Y1 133.4(3) . .
O3 N1 Y1 112.2(2) . .
C19 N2 O8 109.9(4) . .
C19 N2 Y2 128.8(4) . .
O8 N2 Y2 120.4(3) . .
C34 N3 O13 117.9(3) . .
C34 N3 Mn1 126.0(3) . .
O13 N3 Mn1 116.1(2) . .
C39 N4 C36 111.6(4) . .
C39 N4 C37 111.0(4) . .
C36 N4 C37 112.2(4) . .
C39 N4 Mn1 117.9(3) . .
C36 N4 Mn1 104.0(3) . .
C37 N4 Mn1 99.4(3) . .
C43 N5 C42 110.3(4) . .
C43 N5 C41 110.7(4) . .
C42 N5 C41 108.1(4) . .
C43 N5 Y1 104.2(3) . .
C42 N5 Y1 115.5(3) . .
C41 N5 Y1 108.1(3) . .
O2 C1 O1 124.8(5) 2_556 .
O2 C1 C2 117.6(5) 2_556 .
O1 C1 C2 117.5(5) . .
C4 C2 C3 109.7(6) . .
C4 C2 C5 109.4(5) . .
C3 C2 C5 109.6(6) . .
C4 C2 C1 110.4(5) . .
C3 C2 C1 111.1(5) . .
C5 C2 C1 106.6(6) . .
N1 C6 C7 124.0(4) . .
C12 C7 C8 119.8(4) . .
C12 C7 C6 123.8(4) . .
C8 C7 C6 116.4(4) . .
C9 C8 C7 121.1(5) . .
C8 C9 C10 119.7(4) . .
C11 C10 C9 119.4(5) . .
C10 C11 O5 123.4(4) . .
C10 C11 C12 122.7(5) . .
O5 C11 C12 114.0(4) . .
O4 C12 C7 124.5(4) . .
O4 C12 C11 118.3(4) . .
C7 C12 C11 117.2(4) . .
O7 C14 O6 122.8(4) . .
O7 C14 C15 118.1(4) . .
O6 C14 C15 119.0(4) . .
C18 C15 C17 109.4(4) . .
C18 C15 C14 112.4(4) . .
C17 C15 C14 109.6(4) . .
C18 C15 C16 109.3(4) . .
C17 C15 C16 109.9(4) . .
C14 C15 C16 106.2(4) . .
N2 C19 C20 127.7(5) . .
C25 C20 C21 120.8(6) . .
C25 C20 C19 121.9(5) . .
C21 C20 C19 117.3(6) . .
C22 C21 C20 120.7(6) . .
C21 C22 C23 121.0(6) . .
C24 C23 C22 120.9(6) . .
O10 C24 C23 126.0(5) . .
O10 C24 C25 115.5(4) . .
C23 C24 C25 118.6(5) . .
O9 C25 C20 122.5(5) . .
O9 C25 C24 119.6(5) . .
C20 C25 C24 117.8(5) . .
O11 C28 C29 124.5(4) . .
O11 C28 C33 115.2(4) . .
C29 C28 C33 120.3(4) . .
C28 C29 C30 120.1(4) . .
C31 C30 C29 120.8(5) . .
C30 C31 C32 120.0(5) . .
C31 C32 C33 120.3(4) . .
C31 C32 C34 119.0(4) . .
C33 C32 C34 120.6(4) . .
O12 C33 C32 123.3(4) . .
O12 C33 C28 118.2(4) . .
C32 C33 C28 118.5(4) . .
N3 C34 C32 123.0(4) . .
O14 C35 C36 109.9(4) . .
N4 C36 C35 109.2(4) . .
N4 C37 C38 111.5(4) . .
O17 C38 C37 112.4(4) . .
O15 C40 C41 109.3(4) . .
N5 C41 C40 112.4(4) . .
N5 C43 C44 112.0(5) . .
O16 C44 C43 110.8(4) . .

loop_
_geom_bond_atom_site_label_1
_geom_bond_atom_site_label_2
_geom_bond_distance
_geom_bond_site_symmetry_2
Y1 O2 2.259(3) .
Y1 O4 2.311(3) .
Y1 O13 2.316(3) .
Y1 O15 2.334(3) .
Y1 O16 2.358(3) .
Y1 O14 2.373(3) .
Y1 N1 2.502(4) .
Y1 N5 2.545(4) .
Y1 Mn1 3.4512(7) .
Y1 Mn2 3.5383(4) .
Y1 Y2 3.5787(5) .
Y2 O9 2.187(3) .
Y2 O6 2.253(3) .
Y2 O17 2.290(3) .
Y2 O15 2.371(3) .
Y2 O4 2.373(3) .
Y2 O5 2.431(3) .
Y2 N2 2.518(4) .
Y2 O14 2.601(3) .
Y2 Mn1 3.1685(7) .
Mn1 O12 1.874(3) .
Mn1 O17 1.919(3) .
Mn1 N3 1.997(3) .
Mn1 O14 1.999(3) .
Mn1 O15 2.168(3) .
Mn1 N4 2.278(4) .
Mn2 O1 2.175(3) 2_556
Mn2 O1 2.175(3) .
Mn2 O13 2.188(3) .
Mn2 O13 2.188(3) 2_556
Mn2 O16 2.201(3) 2_556
Mn2 O16 2.201(3) .
Mn2 Y1 3.5383(4) 2_556
O1 C1 1.254(6) .
O2 C1 1.254(6) 2_556
O3 N1 1.402(5) .
O4 C12 1.334(5) .
O5 C11 1.389(6) .
O5 C13 1.442(5) .
O6 C14 1.270(5) .
O7 C14 1.247(6) .
O8 N2 1.389(6) .
O9 C25 1.290(6) .
O10 C24 1.335(7) .
O10 C26 1.443(8) .
O11 C28 1.363(5) .
O11 C27 1.433(5) .
O12 C33 1.329(5) .
O13 N3 1.366(4) .
O14 C35 1.427(5) .
O15 C40 1.441(5) .
O16 C44 1.424(6) .
O17 C38 1.425(5) .
N1 C6 1.271(6) .
N2 C19 1.306(7) .
N3 C34 1.286(5) .
N4 C39 1.453(6) .
N4 C36 1.482(6) .
N4 C37 1.483(6) .
N5 C43 1.480(7) .
N5 C42 1.477(7) .
N5 C41 1.492(7) .
C1 O2 1.254(6) 2_556
C1 C2 1.524(8) .
C2 C4 1.493(10) .
C2 C3 1.518(9) .
C2 C5 1.522(10) .
C6 C7 1.459(6) .
C7 C12 1.405(7) .
C7 C8 1.407(6) .
C8 C9 1.390(8) .
C9 C10 1.381(8) .
C10 C11 1.383(6) .
C11 C12 1.408(6) .
C14 C15 1.528(7) .
C15 C18 1.528(7) .
C15 C17 1.532(7) .
C15 C16 1.538(7) .
C19 C20 1.449(8) .
C20 C25 1.410(8) .
C20 C21 1.409(8) .
C21 C22 1.325(10) .
C22 C23 1.427(10) .
C23 C24 1.375(8) .
C24 C25 1.459(7) .
C28 C29 1.378(7) .
C28 C33 1.422(6) .
C29 C30 1.402(8) .
C30 C31 1.368(7) .
C31 C32 1.404(6) .
C32 C33 1.404(6) .
C32 C34 1.452(6) .
C35 C36 1.507(6) .
C37 C38 1.494(7) .
C40 C41 1.496(7) .
C43 C44 1.509(9) .

loop_
_platon_squeeze_void_nr
_platon_squeeze_void_average_x
_platon_squeeze_void_average_y
_platon_squeeze_void_average_z
_platon_squeeze_void_volume
_platon_squeeze_void_count_electrons
_platon_squeeze_void_content
1 0.500 0.500 0.500 452 61 ' '
